data_4120332
loop_
_publ_author_name
'Chicheung Su'
'Russell Hopson'
'Paul G. Williard'

_publ_section_title
;
 Characterization of Cyclopentyllithium and Cyclopentyllithium
 Tetrahydrofuran Complex
;
_journal_name_full 'Journal of the American Chemical Society'
_journal_page_first 12400
_journal_page_last 12406
_journal_paper_doi 10.1021/ja4059102
_journal_volume 135
_journal_year 2013
_chemical_formula_sum 'C15 H27 Li3'
_chemical_formula_weight 228.18
_chemical_name_systematic
;
 ?
;
_space_group_crystal_system triclinic
_space_group_IT_number 2
_space_group_name_Hall '-P 1'
_space_group_name_H-M_alt 'P -1'
_symmetry_space_group_name_Hall '-P 1'
_symmetry_space_group_name_H-M 'P -1'
_atom_sites_solution_hydrogens mixed
_audit_creation_method SHELXL-2013
_cell_angle_alpha 71.359(3)
_cell_angle_beta 79.007(3)
_cell_angle_gamma 64.462(3)
_cell_formula_units_Z 2
_cell_length_a 9.0580(6)
_cell_length_b 9.7925(7)
_cell_length_c 10.0330(6)
_cell_measurement_temperature 173(2)
_cell_volume 759.40(9)
_computing_structure_refinement 'SHELXL-2013 (Sheldrick, 2013)'
_diffrn_ambient_temperature 173(2)
_diffrn_measured_fraction_theta_full 0.804
_diffrn_measured_fraction_theta_max 0.995
_diffrn_radiation_type MoK\a
_diffrn_radiation_wavelength 0.71073
_diffrn_reflns_av_R_equivalents 0.0329
_diffrn_reflns_av_unetI/netI 0.0258
_diffrn_reflns_Laue_measured_fraction_full 0.804
_diffrn_reflns_Laue_measured_fraction_max 0.995
_diffrn_reflns_limit_h_max 10
_diffrn_reflns_limit_h_min -10
_diffrn_reflns_limit_k_max 10
_diffrn_reflns_limit_k_min -10
_diffrn_reflns_limit_l_max 11
_diffrn_reflns_limit_l_min -11
_diffrn_reflns_number 9064
_diffrn_reflns_point_group_measured_fraction_full 0.804
_diffrn_reflns_point_group_measured_fraction_max 0.995
_diffrn_reflns_theta_full 25.242
_diffrn_reflns_theta_max 23.432
_diffrn_reflns_theta_min 2.393
_exptl_absorpt_coefficient_mu 0.052
_exptl_crystal_density_diffrn 0.998
_exptl_crystal_F_000 252
_exptl_crystal_size_max 0.400
_exptl_crystal_size_mid 0.400
_exptl_crystal_size_min 0.400
_refine_diff_density_max 0.324
_refine_diff_density_min -0.232
_refine_diff_density_rms 0.038
_refine_ls_extinction_method none
_refine_ls_goodness_of_fit_ref 1.038
_refine_ls_hydrogen_treatment mixed
_refine_ls_matrix_type full
_refine_ls_number_parameters 172
_refine_ls_number_reflns 2209
_refine_ls_number_restraints 0
_refine_ls_restrained_S_all 1.038
_refine_ls_R_factor_all 0.0595
_refine_ls_R_factor_gt 0.0523
_refine_ls_shift/su_max 0.000
_refine_ls_shift/su_mean 0.000
_refine_ls_structure_factor_coef Fsqd
_refine_ls_weighting_details
;
 w=1/[\s^2^(Fo^2^)+(0.0675P)^2^+0.5142P]
 where P=(Fo^2^+2Fc^2^)/3
;
_refine_ls_weighting_scheme calc
_refine_ls_wR_factor_gt 0.1392
_refine_ls_wR_factor_ref 0.1470
_reflns_Friedel_coverage 0.000
_reflns_number_gt 1938
_reflns_number_total 2209
_reflns_threshold_expression 'I > 2\s(I)'
_cod_data_source_file ja4059102_si_002.cif
_cod_data_source_block ccs08jun12_0m
_cod_database_code 4120332
_shelx_space_group_comment
;
The symmetry employed for this shelxl refinement is uniquely defined
by the following loop, which should always be used as a source of
symmetry information in preference to the above space-group names.
They are only intended as comments.
;
_shelx_estimated_absorpt_t_min 0.980
_shelx_estimated_absorpt_t_max 0.980
_shelxl_version_number 2013-2

loop_
_space_group_symop_operation_xyz
'x, y, z'
'-x, -y, -z'

loop_
_atom_site_label
_atom_site_type_symbol
_atom_site_fract_x
_atom_site_fract_y
_atom_site_fract_z
_atom_site_U_iso_or_equiv
_atom_site_adp_type
_atom_site_occupancy
_atom_site_site_symmetry_order
_atom_site_calc_flag
_atom_site_refinement_flags_posn
_atom_site_refinement_flags_adp
C1 C 0.8937(2) 0.0696(2) 0.24221(19) 0.0265(4) Uani 1 1 d . .
H1 H 0.994(3) 0.030(3) 0.181(2) 0.040 Uiso 1 1 d . U
C2 C 0.7929(3) -0.0184(2) 0.2304(2) 0.0345(5) Uani 1 1 d . .
H2A H 0.8633 -0.1311 0.2414 0.041 Uiso 1 1 calc R U
H2B H 0.7023 -0.0090 0.3045 0.041 Uiso 1 1 calc R U
C3 C 0.7244(3) 0.0580(3) 0.0837(2) 0.0460(6) Uani 1 1 d . .
H3A H 0.7927 -0.0053 0.0177 0.055 Uiso 1 1 calc R U
H3B H 0.6108 0.0662 0.0885 0.055 Uiso 1 1 calc R U
C4 C 0.7282(4) 0.2183(3) 0.0355(3) 0.0604(7) Uani 1 1 d . .
H4A H 0.6166 0.3002 0.0155 0.072 Uiso 1 1 calc R U
H4B H 0.8004 0.2279 -0.0514 0.072 Uiso 1 1 calc R U
C5 C 0.7936(3) 0.2372(2) 0.1544(2) 0.0368(5) Uani 1 1 d . .
H5A H 0.7019 0.2945 0.2136 0.044 Uiso 1 1 calc R U
H5B H 0.8642 0.2966 0.1159 0.044 Uiso 1 1 calc R U
C6 C 0.6900(2) 0.2072(2) 0.54344(18) 0.0243(4) Uani 1 1 d . .
H6 H 0.683(2) 0.311(3) 0.477(2) 0.036 Uiso 1 1 d . U
C7 C 0.6462(2) 0.2388(2) 0.6906(2) 0.0350(5) Uani 1 1 d . .
H7A H 0.6880 0.1387 0.7649 0.042 Uiso 1 1 calc R U
H7B H 0.6968 0.3077 0.6976 0.042 Uiso 1 1 calc R U
C8 C 0.4587(3) 0.3188(3) 0.7099(2) 0.0532(7) Uani 1 1 d . .
H8A H 0.4177 0.2591 0.7970 0.064 Uiso 1 1 calc R U
H8B H 0.4250 0.4270 0.7165 0.064 Uiso 1 1 calc R U
C9 C 0.3907(2) 0.3214(2) 0.5819(2) 0.0384(5) Uani 1 1 d . .
H9A H 0.3590 0.4263 0.5134 0.046 Uiso 1 1 calc R U
H9B H 0.2938 0.2942 0.6094 0.046 Uiso 1 1 calc R U
C10 C 0.5313(2) 0.1977(2) 0.5195(2) 0.0330(5) Uani 1 1 d . .
H10A H 0.5200 0.2203 0.4176 0.040 Uiso 1 1 calc R U
H10B H 0.5327 0.0917 0.5675 0.040 Uiso 1 1 calc R U
C11 C 1.1353(2) 0.2118(2) 0.3575(2) 0.0279(5) Uani 1 1 d . .
H11 H 1.220(3) 0.197(2) 0.418(2) 0.042 Uiso 1 1 d . U
C12 C 1.0181(3) 0.3862(2) 0.3402(2) 0.0368(5) Uani 1 1 d . .
H12A H 0.9135 0.4079 0.3043 0.044 Uiso 1 1 calc R U
H12B H 0.9942 0.4117 0.4319 0.044 Uiso 1 1 calc R U
C13 C 1.1044(3) 0.4840(3) 0.2355(3) 0.0578(7) Uani 1 1 d . .
H13A H 1.0243 0.5789 0.1754 0.069 Uiso 1 1 calc R U
H13B H 1.1616 0.5174 0.2857 0.069 Uiso 1 1 calc R U
C14 C 1.2236(4) 0.3813(3) 0.1488(3) 0.0869(11) Uani 1 1 d . .
H14A H 1.3347 0.3764 0.1508 0.104 Uiso 1 1 calc R U
H14B H 1.1927 0.4239 0.0498 0.104 Uiso 1 1 calc R U
C15 C 1.2229(3) 0.2188(3) 0.2086(2) 0.0416(5) Uani 1 1 d . .
H15A H 1.3365 0.1380 0.2143 0.050 Uiso 1 1 calc R U
H15B H 1.1638 0.1995 0.1477 0.050 Uiso 1 1 calc R U
Li1 Li 0.8070(4) -0.0075(4) 0.4577(3) 0.0285(7) Uani 1 1 d . .
Li2 Li 0.8937(4) 0.2077(3) 0.3864(3) 0.0284(7) Uani 1 1 d . .
Li3 Li 0.8702(4) 0.0056(4) 0.6731(3) 0.0290(7) Uani 1 1 d . .

loop_
_atom_site_aniso_label
_atom_site_aniso_U_11
_atom_site_aniso_U_22
_atom_site_aniso_U_33
_atom_site_aniso_U_23
_atom_site_aniso_U_13
_atom_site_aniso_U_12
C1 0.0252(10) 0.0324(10) 0.0230(10) -0.0082(8) 0.0021(8) -0.0133(8)
C2 0.0397(12) 0.0416(12) 0.0301(11) -0.0143(9) 0.0039(9) -0.0225(10)
C3 0.0465(13) 0.0735(16) 0.0333(12) -0.0198(11) 0.0002(10) -0.0350(12)
C4 0.0769(18) 0.0612(16) 0.0473(15) -0.0006(12) -0.0309(13) -0.0302(14)
C5 0.0450(12) 0.0371(11) 0.0274(11) -0.0030(9) -0.0072(9) -0.0174(10)
C6 0.0257(10) 0.0248(10) 0.0225(9) -0.0044(8) 0.0000(7) -0.0123(8)
C7 0.0379(12) 0.0337(11) 0.0295(11) -0.0112(9) -0.0023(9) -0.0088(9)
C8 0.0442(14) 0.0539(14) 0.0413(13) -0.0190(11) 0.0047(11) 0.0003(11)
C9 0.0250(10) 0.0320(11) 0.0570(14) -0.0146(10) 0.0039(9) -0.0109(9)
C10 0.0259(10) 0.0314(11) 0.0429(12) -0.0139(9) -0.0009(9) -0.0104(8)
C11 0.0249(10) 0.0288(10) 0.0298(10) -0.0053(8) -0.0018(8) -0.0123(8)
C12 0.0364(12) 0.0311(11) 0.0462(13) -0.0121(9) 0.0003(9) -0.0162(9)
C13 0.0603(16) 0.0355(13) 0.0739(18) -0.0030(12) 0.0022(13) -0.0267(12)
C14 0.105(3) 0.0498(17) 0.081(2) -0.0015(15) 0.0411(19) -0.0376(17)
C15 0.0379(12) 0.0405(12) 0.0413(12) -0.0068(10) 0.0094(9) -0.0187(10)
Li1 0.0319(17) 0.0326(17) 0.0245(16) -0.0053(13) -0.0014(13) -0.0178(14)
Li2 0.0251(16) 0.0286(16) 0.0310(16) -0.0064(13) 0.0012(13) -0.0128(13)
Li3 0.0255(16) 0.0329(17) 0.0262(16) -0.0094(13) 0.0002(12) -0.0093(13)

loop_
_atom_type_symbol
_atom_type_description
_atom_type_scat_dispersion_real
_atom_type_scat_dispersion_imag
_atom_type_scat_source
C C 0.0033 0.0016 'International Tables Vol C Tables 4.2.6.8 and 6.1.1.4'
H H 0.0000 0.0000 'International Tables Vol C Tables 4.2.6.8 and 6.1.1.4'
Li Li -0.0003 0.0001 'International Tables Vol C Tables 4.2.6.8 and 6.1.1.4'

loop_
_geom_angle_atom_site_label_1
_geom_angle_atom_site_label_2
_geom_angle_atom_site_label_3
_geom_angle
_geom_angle_site_symmetry_1
_geom_angle_site_symmetry_3
C2 C1 C5 100.56(15) . .
C2 C1 Li1 76.60(13) . .
C5 C1 Li1 118.32(16) . .
C2 C1 Li3 133.74(16) . 2_756
C5 C1 Li3 125.20(15) . 2_756
Li1 C1 Li3 86.26(13) . 2_756
C2 C1 Li2 137.20(15) . .
C5 C1 Li2 81.06(13) . .
Li1 C1 Li2 65.79(12) . .
Li3 C1 Li2 65.01(12) 2_756 .
C2 C1 H1 103.0(12) . .
C5 C1 H1 104.4(12) . .
Li1 C1 H1 136.7(12) . .
Li3 C1 H1 62.5(12) 2_756 .
Li2 C1 H1 118.1(12) . .
C3 C2 C1 106.72(16) . .
C3 C2 Li1 151.16(18) . .
C1 C2 Li1 63.72(12) . .
C3 C2 H2A 110.4 . .
C1 C2 H2A 110.4 . .
Li1 C2 H2A 98.3 . .
C3 C2 H2B 110.4 . .
C1 C2 H2B 110.4 . .
Li1 C2 H2B 55.3 . .
H2A C2 H2B 108.6 . .
C4 C3 C2 106.37(17) . .
C4 C3 H3A 110.5 . .
C2 C3 H3A 110.5 . .
C4 C3 H3B 110.5 . .
C2 C3 H3B 110.5 . .
H3A C3 H3B 108.6 . .
C3 C4 C5 106.80(18) . .
C3 C4 H4A 110.4 . .
C5 C4 H4A 110.4 . .
C3 C4 H4B 110.4 . .
C5 C4 H4B 110.4 . .
H4A C4 H4B 108.6 . .
C4 C5 C1 106.54(17) . .
C4 C5 Li2 166.09(17) . .
C1 C5 Li2 62.04(11) . .
C4 C5 H5A 110.4 . .
C1 C5 H5A 110.4 . .
Li2 C5 H5A 69.4 . .
C4 C5 H5B 110.4 . .
C1 C5 H5B 110.4 . .
Li2 C5 H5B 82.1 . .
H5A C5 H5B 108.6 . .
C10 C6 C7 100.68(15) . .
C10 C6 Li3 119.38(15) . .
C7 C6 Li3 76.57(13) . .
C10 C6 Li2 125.36(15) . .
C7 C6 Li2 133.39(15) . .
Li3 C6 Li2 85.75(13) . .
C10 C6 Li1 81.63(13) . .
C7 C6 Li1 136.53(15) . .
Li3 C6 Li1 65.33(12) . .
Li2 C6 Li1 65.45(12) . .
C10 C6 H6 102.7(12) . .
C7 C6 H6 104.0(12) . .
Li3 C6 H6 137.2(12) . .
Li2 C6 H6 62.5(12) . .
Li1 C6 H6 117.9(12) . .
C8 C7 C6 108.05(16) . .
C8 C7 Li3 145.45(18) . .
C6 C7 Li3 63.44(12) . .
C8 C7 H7A 110.1 . .
C6 C7 H7A 110.1 . .
Li3 C7 H7A 51.9 . .
C8 C7 H7B 110.1 . .
C6 C7 H7B 110.1 . .
Li3 C7 H7B 104.0 . .
H7A C7 H7B 108.4 . .
C9 C8 C7 106.57(17) . .
C9 C8 H8A 110.4 . .
C7 C8 H8A 110.4 . .
C9 C8 H8B 110.4 . .
C7 C8 H8B 110.4 . .
H8A C8 H8B 108.6 . .
C8 C9 C10 104.47(16) . .
C8 C9 H9A 110.9 . .
C10 C9 H9A 110.9 . .
C8 C9 H9B 110.9 . .
C10 C9 H9B 110.9 . .
H9A C9 H9B 108.9 . .
C9 C10 C6 105.80(15) . .
C9 C10 Li1 166.01(16) . .
C6 C10 Li1 61.60(11) . .
C9 C10 H10A 110.6 . .
C6 C10 H10A 110.6 . .
Li1 C10 H10A 81.0 . .
C9 C10 H10B 110.6 . .
C6 C10 H10B 110.6 . .
Li1 C10 H10B 71.3 . .
H10A C10 H10B 108.7 . .
C12 C11 C15 100.97(15) . .
C12 C11 Li2 76.45(13) . .
C15 C11 Li2 117.66(16) . .
C12 C11 Li1 131.85(16) . 2_756
C15 C11 Li1 126.82(16) . 2_756
Li2 C11 Li1 85.20(13) . 2_756
C12 C11 Li3 137.32(15) . 2_756
C15 C11 Li3 81.49(14) . 2_756
Li2 C11 Li3 65.42(12) . 2_756
Li1 C11 Li3 64.84(12) 2_756 2_756
C12 C11 H11 103.0(12) . .
C15 C11 H11 104.1(12) . .
Li2 C11 H11 137.7(12) . .
Li1 C11 H11 63.4(12) 2_756 .
Li3 C11 H11 117.8(12) 2_756 .
C13 C12 C11 106.94(17) . .
C13 C12 Li2 149.13(19) . .
C11 C12 Li2 63.76(12) . .
C13 C12 H12A 110.3 . .
C11 C12 H12A 110.3 . .
Li2 C12 H12A 54.0 . .
C13 C12 H12B 110.3 . .
C11 C12 H12B 110.3 . .
Li2 C12 H12B 100.3 . .
H12A C12 H12B 108.6 . .
C14 C13 C12 106.12(19) . .
C14 C13 H13A 110.5 . .
C12 C13 H13A 110.5 . .
C14 C13 H13B 110.5 . .
C12 C13 H13B 110.5 . .
H13A C13 H13B 108.7 . .
C13 C14 C15 108.4(2) . .
C13 C14 H14A 110.0 . .
C15 C14 H14A 110.0 . .
C13 C14 H14B 110.0 . .
C15 C14 H14B 110.0 . .
H14A C14 H14B 108.4 . .
C14 C15 C11 107.15(19) . .
C14 C15 Li3 162.41(19) . 2_756
C11 C15 Li3 61.61(12) . 2_756
C14 C15 H15A 110.3 . .
C11 C15 H15A 110.3 . .
Li3 C15 H15A 86.9 2_756 .
C14 C15 H15B 110.3 . .
C11 C15 H15B 110.3 . .
Li3 C15 H15B 65.4 2_756 .
H15A C15 H15B 108.5 . .
C1 Li1 C11 141.68(17) . 2_756
C1 Li1 C6 106.77(14) . .
C11 Li1 C6 105.96(14) 2_756 .
C1 Li1 C2 39.67(8) . .
C11 Li1 C2 123.93(15) 2_756 .
C6 Li1 C2 127.37(15) . .
C1 Li1 Li3 130.73(16) . .
C11 Li1 Li3 59.08(12) 2_756 .
C6 Li1 Li3 54.95(11) . .
C2 Li1 Li3 169.27(17) . .
C1 Li1 Li2 59.32(11) . .
C11 Li1 Li2 130.32(16) 2_756 .
C6 Li1 Li2 55.56(11) . .
C2 Li1 Li2 96.90(14) . .
Li3 Li1 Li2 75.90(14) . .
C1 Li1 C10 111.57(14) . .
C11 Li1 C10 106.54(13) 2_756 .
C6 Li1 C10 36.77(8) . .
C2 Li1 C10 106.64(13) . .
Li3 Li1 C10 80.82(13) . .
Li2 Li1 C10 84.13(13) . .
C1 Li1 Li2 105.13(13) . 2_756
C11 Li1 Li2 47.04(9) 2_756 2_756
C6 Li1 Li2 104.31(13) . 2_756
C2 Li1 Li2 120.95(14) . 2_756
Li3 Li1 Li2 52.05(11) . 2_756
Li2 Li1 Li2 89.67(13) . 2_756
C10 Li1 Li2 132.41(14) . 2_756
C1 Li1 Li3 47.18(10) . 2_756
C11 Li1 Li3 105.18(13) 2_756 2_756
C6 Li1 Li3 104.39(13) . 2_756
C2 Li1 Li3 79.49(11) . 2_756
Li3 Li1 Li3 89.79(13) . 2_756
Li2 Li1 Li3 51.60(11) . 2_756
C10 Li1 Li3 135.63(14) . 2_756
Li2 Li1 Li3 59.82(10) 2_756 2_756
C11 Li2 C6 142.31(17) . .
C11 Li2 C1 106.60(14) . .
C6 Li2 C1 105.91(14) . .
C11 Li2 C12 39.79(9) . .
C6 Li2 C12 123.42(15) . .
C1 Li2 C12 127.74(15) . .
C11 Li2 Li3 59.29(12) . 2_756
C6 Li2 Li3 130.65(16) . 2_756
C1 Li2 Li3 55.70(11) . 2_756
C12 Li2 Li3 97.23(14) . 2_756
C11 Li2 Li1 131.50(16) . .
C6 Li2 Li1 58.99(11) . .
C1 Li2 Li1 54.89(11) . .
C12 Li2 Li1 169.93(17) . .
Li3 Li2 Li1 76.36(14) 2_756 .
C11 Li2 C5 111.49(14) . .
C6 Li2 C5 105.92(13) . .
C1 Li2 C5 36.89(8) . .
C12 Li2 C5 106.98(13) . .
Li3 Li2 C5 84.54(13) 2_756 .
Li1 Li2 C5 80.41(12) . .
C11 Li2 Li1 47.76(10) . 2_756
C6 Li2 Li1 105.26(13) . 2_756
C1 Li2 Li1 104.74(13) . 2_756
C12 Li2 Li1 79.60(11) . 2_756
Li3 Li2 Li1 51.86(11) 2_756 2_756
Li1 Li2 Li1 90.33(13) . 2_756
C5 Li2 Li1 136.32(14) . 2_756
C11 Li2 Li3 106.49(13) . .
C6 Li2 Li3 46.66(9) . .
C1 Li2 Li3 104.00(13) . .
C12 Li2 Li3 121.42(14) . .
Li3 Li2 Li3 90.12(13) 2_756 .
Li1 Li2 Li3 51.74(11) . .
C5 Li2 Li3 131.58(13) . .
Li1 Li2 Li3 60.45(10) 2_756 .
C11 Li2 H6 137.1(6) . .
C6 Li2 H6 27.2(6) . .
C1 Li2 H6 115.6(6) . .
C12 Li2 H6 103.2(7) . .
Li3 Li2 H6 157.5(7) 2_756 .
Li1 Li2 H6 82.1(7) . .
C5 Li2 H6 98.3(6) . .
Li1 Li2 H6 122.8(6) 2_756 .
Li3 Li2 H6 71.2(7) . .
C6 Li3 C1 141.08(17) . 2_756
C6 Li3 C11 107.48(14) . 2_756
C1 Li3 C11 106.26(14) 2_756 2_756
C6 Li3 C7 39.99(8) . .
C1 Li3 C7 123.13(15) 2_756 .
C11 Li3 C7 127.42(15) 2_756 .
C6 Li3 Li1 59.72(12) . .
C1 Li3 Li1 130.62(16) 2_756 .
C11 Li3 Li1 56.08(11) 2_756 .
C7 Li3 Li1 97.49(14) . .
C6 Li3 Li2 131.18(16) . 2_756
C1 Li3 Li2 59.30(11) 2_756 2_756
C11 Li3 Li2 55.29(11) 2_756 2_756
C7 Li3 Li2 169.96(17) . 2_756
Li1 Li3 Li2 76.09(14) . 2_756
C6 Li3 C15 113.33(14) . 2_756
C1 Li3 C15 105.25(14) 2_756 2_756
C11 Li3 C15 36.90(8) 2_756 2_756
C7 Li3 C15 107.06(13) . 2_756
Li1 Li3 C15 85.55(13) . 2_756
Li2 Li3 C15 80.41(13) 2_756 2_756
C6 Li3 Li2 47.59(10) . .
C1 Li3 Li2 104.45(13) 2_756 .
C11 Li3 Li2 105.62(13) 2_756 .
C7 Li3 Li2 80.08(11) . .
Li1 Li3 Li2 52.36(11) . .
Li2 Li3 Li2 89.88(13) 2_756 .
C15 Li3 Li2 137.87(14) 2_756 .
C6 Li3 Li1 105.45(13) . 2_756
C1 Li3 Li1 46.57(9) 2_756 2_756
C11 Li3 Li1 104.90(13) 2_756 2_756
C7 Li3 Li1 121.21(14) . 2_756
Li1 Li3 Li1 90.21(13) . 2_756
Li2 Li3 Li1 52.04(11) 2_756 2_756
C15 Li3 Li1 131.67(14) 2_756 2_756
Li2 Li3 Li1 59.73(10) . 2_756

loop_
_geom_bond_atom_site_label_1
_geom_bond_atom_site_label_2
_geom_bond_distance
_geom_bond_site_symmetry_2
C1 C2 1.541(3) .
C1 C5 1.546(3) .
C1 Li1 2.164(3) .
C1 Li3 2.186(3) 2_756
C1 Li2 2.275(4) .
C1 H1 0.99(2) .
C2 C3 1.534(3) .
C2 Li1 2.347(4) .
C2 H2A 0.9900 .
C2 H2B 0.9900 .
C3 C4 1.502(3) .
C3 H3A 0.9900 .
C3 H3B 0.9900 .
C4 C5 1.521(3) .
C4 H4A 0.9900 .
C4 H4B 0.9900 .
C5 Li2 2.544(4) .
C5 H5A 0.9900 .
C5 H5B 0.9900 .
C6 C10 1.547(3) .
C6 C7 1.548(3) .
C6 Li3 2.155(3) .
C6 Li2 2.187(3) .
C6 Li1 2.273(4) .
C6 H6 1.00(2) .
C7 C8 1.536(3) .
C7 Li3 2.343(4) .
C7 H7A 0.9900 .
C7 H7B 0.9900 .
C8 C9 1.515(3) .
C8 H8A 0.9900 .
C8 H8B 0.9900 .
C9 C10 1.527(3) .
C9 H9A 0.9900 .
C9 H9B 0.9900 .
C10 Li1 2.556(4) .
C10 H10A 0.9900 .
C10 H10B 0.9900 .
C11 C12 1.547(3) .
C11 C15 1.547(3) .
C11 Li2 2.168(3) .
C11 Li1 2.193(3) 2_756
C11 Li3 2.267(4) 2_756
C11 H11 1.00(2) .
C12 C13 1.523(3) .
C12 Li2 2.350(4) .
C12 H12A 0.9900 .
C12 H12B 0.9900 .
C13 C14 1.483(4) .
C13 H13A 0.9900 .
C13 H13B 0.9900 .
C14 C15 1.513(3) .
C14 H14A 0.9900 .
C14 H14B 0.9900 .
C15 Li3 2.549(4) 2_756
C15 H15A 0.9900 .
C15 H15B 0.9900 .
Li1 C11 2.193(3) 2_756
Li1 Li3 2.392(4) .
Li1 Li2 2.412(4) .
Li1 Li2 2.952(4) 2_756
Li1 Li3 2.973(4) 2_756
Li2 Li3 2.398(4) 2_756
Li2 Li1 2.952(4) 2_756
Li2 Li3 2.954(4) .
Li2 H6 1.94(2) .
Li3 C1 2.186(3) 2_756
Li3 C11 2.267(4) 2_756
Li3 Li2 2.398(4) 2_756
Li3 C15 2.549(4) 2_756
Li3 Li1 2.973(4) 2_756

loop_
_geom_torsion_atom_site_label_1
_geom_torsion_atom_site_label_2
_geom_torsion_atom_site_label_3
_geom_torsion_atom_site_label_4
_geom_torsion
_geom_torsion_site_symmetry_1
_geom_torsion_site_symmetry_4
C5 C1 C2 C3 33.8(2) . .
Li1 C1 C2 C3 150.66(18) . .
Li3 C1 C2 C3 -138.0(2) 2_756 .
Li2 C1 C2 C3 122.0(2) . .
C5 C1 C2 Li1 -116.85(16) . .
Li3 C1 C2 Li1 71.3(2) 2_756 .
Li2 C1 C2 Li1 -28.6(2) . .
C1 C2 C3 C4 -20.9(2) . .
Li1 C2 C3 C4 44.8(4) . .
C2 C3 C4 C5 -1.5(3) . .
C3 C4 C5 C1 23.3(3) . .
C3 C4 C5 Li2 -10.1(9) . .
C2 C1 C5 C4 -34.8(2) . .
Li1 C1 C5 C4 -115.2(2) . .
Li3 C1 C5 C4 138.00(19) 2_756 .
Li2 C1 C5 C4 -171.38(19) . .
C2 C1 C5 Li2 136.57(15) . .
Li1 C1 C5 Li2 56.20(15) . .
Li3 C1 C5 Li2 -50.63(16) 2_756 .
C10 C6 C7 C8 -25.7(2) . .
Li3 C6 C7 C8 -143.66(19) . .
Li2 C6 C7 C8 145.6(2) . .
Li1 C6 C7 C8 -114.8(2) . .
C10 C6 C7 Li3 117.93(15) . .
Li2 C6 C7 Li3 -70.7(2) . .
Li1 C6 C7 Li3 28.9(2) . .
C6 C7 C8 C9 5.0(2) . .
Li3 C7 C8 C9 -64.2(3) . .
C7 C8 C9 C10 18.5(2) . .
C8 C9 C10 C6 -35.6(2) . .
C8 C9 C10 Li1 -10.9(7) . .
C7 C6 C10 C9 37.45(19) . .
Li3 C6 C10 C9 117.95(17) . .
Li2 C6 C10 C9 -134.87(17) . .
Li1 C6 C10 C9 173.40(16) . .
C7 C6 C10 Li1 -135.95(15) . .
Li3 C6 C10 Li1 -55.45(15) . .
Li2 C6 C10 Li1 51.72(16) . .
C15 C11 C12 C13 -32.1(2) . .
Li2 C11 C12 C13 -148.24(19) . .
Li1 C11 C12 C13 141.1(2) 2_756 .
Li3 C11 C12 C13 -121.4(2) 2_756 .
C15 C11 C12 Li2 116.09(16) . .
Li1 C11 C12 Li2 -70.64(19) 2_756 .
Li3 C11 C12 Li2 26.8(2) 2_756 .
C11 C12 C13 C14 24.2(3) . .
Li2 C12 C13 C14 -42.7(4) . .
C12 C13 C14 C15 -5.6(4) . .
C13 C14 C15 C11 -15.0(3) . .
C13 C14 C15 Li3 32.7(9) . 2_756
C12 C11 C15 C14 28.5(3) . .
Li2 C11 C15 C14 108.9(2) . .
Li1 C11 C15 C14 -145.2(2) 2_756 .
Li3 C11 C15 C14 165.3(2) 2_756 .
C12 C11 C15 Li3 -136.74(16) . 2_756
Li2 C11 C15 Li3 -56.40(15) . 2_756
Li1 C11 C15 Li3 49.52(17) 2_756 2_756
